data_2235443
loop_
_publ_author_name
'Diesen, Veronica'
'Lousada, Cl\'audio'
'Fischer, Andreas'

_publ_section_title
;
 A hydrogen sulfate salt of chlordiazepoxide
;
_journal_coeditor_code HB6784
_journal_issue 7
_journal_name_full 'Acta Crystallographica Section E'
_journal_page_first o2091
_journal_page_last o2092
_journal_paper_doi 10.1107/S1600536812024920
_journal_volume 68
_journal_year 2012
_chemical_formula_iupac 'C16 H15 Cl N3 O +, H S O4 -'
_chemical_formula_moiety 'C16 H15 Cl N3 O +, H O4 S -'
_chemical_formula_sum 'C16 H16 Cl N3 O5 S'
_chemical_formula_weight 397.837
_chemical_name_systematic
;
7-chloro-<i>N</i>-methyl-5-phenyl-2,3-dihydro-1<i>H</i>-
1,4-benzodiazepin-2-iminium 4-oxide hydrogen sulfate
;
_space_group_IT_number 14
_symmetry_cell_setting monoclinic
_symmetry_space_group_name_Hall '-P 2ybc'
_symmetry_space_group_name_H-M 'P 1 21/c 1'
_atom_sites_solution_hydrogens geom
_atom_sites_solution_primary direct
_atom_sites_solution_secondary difmap
_cell_angle_alpha 90.00
_cell_angle_beta 99.657(9)
_cell_angle_gamma 90.00
_cell_formula_units_Z 4
_cell_length_a 13.9899(6)
_cell_length_b 8.7579(10)
_cell_length_c 13.9084(6)
_cell_measurement_reflns_used 84
_cell_measurement_temperature 173
_cell_measurement_theta_max 20.7
_cell_measurement_theta_min 4.2
_cell_volume 1679.9(2)
_computing_cell_refinement 'DIRAX (Duisenberg, 1992)'
_computing_data_collection 'COLLECT (Nonius, 1999)'
_computing_data_reduction 'EvalCCD (Duisenberg <i>et al.</i>, 2003)'
_computing_molecular_graphics 'DIAMOND (Brandenburg, 2007)'
_computing_publication_material 'publCIF (Westrip, 2010)'
_computing_structure_refinement 'SHELXL97 (Sheldrick, 2008)'
_computing_structure_solution 'SHELXS97 (Sheldrick, 2008)'
_diffrn_ambient_temperature 173
_diffrn_measured_fraction_theta_full 0.992
_diffrn_measured_fraction_theta_max 0.992
_diffrn_measurement_device 'Bruker--Nonius KappaCCD'
_diffrn_measurement_method '\f and \w'
_diffrn_radiation_source 'fine-focus sealed tube'
_diffrn_radiation_type MoK\a
_diffrn_reflns_av_R_equivalents 0.0519
_diffrn_reflns_av_sigmaI/netI 0.0425
_diffrn_reflns_limit_h_max 17
_diffrn_reflns_limit_h_min -18
_diffrn_reflns_limit_k_max 11
_diffrn_reflns_limit_k_min -11
_diffrn_reflns_limit_l_max 18
_diffrn_reflns_limit_l_min -18
_diffrn_reflns_number 23827
_diffrn_reflns_theta_full 27.52
_diffrn_reflns_theta_max 27.52
_diffrn_reflns_theta_min 4.53
_exptl_absorpt_coefficient_mu 0.387
_exptl_absorpt_correction_T_max 0.947
_exptl_absorpt_correction_T_min 0.806
_exptl_absorpt_correction_type multi-scan
_exptl_absorpt_process_details '(SADABS; Sheldrick, 2003)'
_exptl_crystal_colour yellow
_exptl_crystal_density_diffrn 1.573
_exptl_crystal_density_method 'not measured'
_exptl_crystal_description plate
_exptl_crystal_F_000 824
_exptl_crystal_size_max 0.58
_exptl_crystal_size_mid 0.54
_exptl_crystal_size_min 0.14
_refine_diff_density_max 0.333
_refine_diff_density_min -0.390
_refine_ls_extinction_method none
_refine_ls_goodness_of_fit_ref 1.033
_refine_ls_hydrogen_treatment mixed
_refine_ls_matrix_type full
_refine_ls_number_constraints 13
_refine_ls_number_parameters 245
_refine_ls_number_reflns 3835
_refine_ls_number_restraints 1
_refine_ls_restrained_S_all 1.033
_refine_ls_R_factor_all 0.0673
_refine_ls_R_factor_gt 0.0373
_refine_ls_shift/su_max 0.000
_refine_ls_shift/su_mean 0.000
_refine_ls_structure_factor_coef Fsqd
_refine_ls_weighting_details 'calc w=1/[\s^2^(Fo^2^)+(0.0365P)^2^+1.1198P] where P=(Fo^2^+2Fc^2^)/3'
_refine_ls_weighting_scheme calc
_refine_ls_wR_factor_gt 0.0777
_refine_ls_wR_factor_ref 0.0876
_reflns_number_gt 2802
_reflns_number_total 3835
_reflns_threshold_expression I>2\s(I)
_cod_data_source_file hb6784.cif
_cod_data_source_block I
_cod_original_sg_symbol_H-M 'P 21/c'
_cod_database_code 2235443
_cod_database_fobs_code 2235443

loop_
_symmetry_equiv_pos_as_xyz
'x, y, z'
'-x, y+1/2, -z+1/2'
'-x, -y, -z'
'x, -y-1/2, z-1/2'

loop_
_atom_site_type_symbol
_atom_site_label
_atom_site_fract_x
_atom_site_fract_y
_atom_site_fract_z
_atom_site_U_iso_or_equiv
_atom_site_adp_type
_atom_site_calc_flag
_atom_site_refinement_flags
_atom_site_occupancy
_atom_site_symmetry_multiplicity
C C1 0.29397(13) 0.9226(2) 0.03883(14) 0.0192(4) Uani d . 1 1
C C2 0.23368(14) 1.0175(2) 0.08120(14) 0.0196(4) Uani d . 1 1
C C3 0.18881(14) 0.9588(2) 0.15418(14) 0.0189(4) Uani d . 1 1
C C4 0.20316(13) 0.8080(2) 0.18584(13) 0.0154(4) Uani d . 1 1
C C5 0.26573(13) 0.7120(2) 0.14382(13) 0.0157(4) Uani d . 1 1
C C6 0.31045(13) 0.7742(2) 0.06926(14) 0.0185(4) Uani d . 1 1
C C7 0.29408(13) 0.5551(2) 0.17423(13) 0.0147(4) Uani d . 1 1
C C8 0.39263(13) 0.5004(2) 0.16413(13) 0.0163(4) Uani d . 1 1
C C9 0.40329(14) 0.3805(2) 0.10173(14) 0.0192(4) Uani d . 1 1
C C10 0.49545(14) 0.3410(2) 0.08574(15) 0.0233(4) Uani d . 1 1
C C11 0.57571(14) 0.4185(3) 0.13293(15) 0.0253(5) Uani d . 1 1
C C12 0.56519(15) 0.5383(3) 0.19530(16) 0.0288(5) Uani d . 1 1
C C13 0.47339(14) 0.5800(3) 0.21034(15) 0.0251(5) Uani d . 1 1
C C14 0.13111(13) 0.5056(2) 0.20202(13) 0.0161(4) Uani d . 1 1
C C15 0.12400(12) 0.6247(2) 0.27772(13) 0.0144(4) Uani d . 1 1
C C16 0.06161(16) 0.6949(3) 0.42636(15) 0.0252(5) Uani d . 1 1
Cl Cl1 0.35131(4) 0.99179(6) -0.05429(4) 0.02899(14) Uani d . 1 1
N N1 0.15794(11) 0.76324(19) 0.26510(11) 0.0159(3) Uani d D 1 1
N N2 0.23277(11) 0.46083(18) 0.20355(11) 0.0149(3) Uani d . 1 1
N N3 0.08275(12) 0.5887(2) 0.35181(12) 0.0173(3) Uani d . 1 1
O O1 0.25496(9) 0.32031(15) 0.23206(10) 0.0211(3) Uani d . 1 1
O O2 0.21788(10) 0.2042(2) 0.39254(12) 0.0328(4) Uani d . 1 1
O O3 0.08836(10) 0.02501(17) 0.33641(11) 0.0304(4) Uani d . 1 1
O O4 0.12080(11) 0.1162(2) 0.50292(11) 0.0361(4) Uani d . 1 1
O O5 0.04859(11) 0.28024(17) 0.37061(12) 0.0309(4) Uani d . 1 1
S S1 0.11383(3) 0.15276(5) 0.40179(3) 0.01669(12) Uani d . 1 1
H H2 0.2234 1.1204 0.0605 0.024 Uiso calc R 1 1
H H3 0.1471 1.0227 0.1837 0.023 Uiso calc R 1 1
H H6 0.3529 0.7123 0.0393 0.022 Uiso calc R 1 1
H H9 0.3481 0.3259 0.0702 0.023 Uiso calc R 1 1
H H10 0.5033 0.2602 0.0421 0.028 Uiso calc R 1 1
H H11 0.6386 0.3895 0.1225 0.030 Uiso calc R 1 1
H H12 0.6206 0.5915 0.2275 0.035 Uiso calc R 1 1
H H13 0.4656 0.6631 0.2523 0.030 Uiso calc R 1 1
H H14A 0.0928 0.4149 0.2145 0.019 Uiso calc R 1 1
H H14B 0.1037 0.5461 0.1368 0.019 Uiso calc R 1 1
H H16A 0.1194 0.7562 0.4500 0.038 Uiso calc R 1 1
H H16B 0.0429 0.6375 0.4808 0.038 Uiso calc R 1 1
H H16C 0.0083 0.7625 0.3983 0.038 Uiso calc R 1 1
H H1 0.1412(14) 0.834(2) 0.2988(14) 0.019 Uiso d D 1 1
H H3A 0.0662(16) 0.499(3) 0.3548(16) 0.021 Uiso d . 1 1
H H2A 0.2223(18) 0.242(3) 0.340(2) 0.039 Uiso d . 1 1

loop_
_atom_site_aniso_label
_atom_site_aniso_U_11
_atom_site_aniso_U_22
_atom_site_aniso_U_33
_atom_site_aniso_U_12
_atom_site_aniso_U_13
_atom_site_aniso_U_23
C1 0.0178(9) 0.0210(11) 0.0193(10) -0.0002(8) 0.0049(7) 0.0032(8)
C2 0.0213(10) 0.0141(10) 0.0233(10) 0.0017(8) 0.0030(8) 0.0017(8)
C3 0.0186(10) 0.0169(10) 0.0212(10) 0.0034(8) 0.0035(7) -0.0027(8)
C4 0.0146(9) 0.0157(10) 0.0157(9) 0.0002(7) 0.0023(7) -0.0015(8)
C5 0.0159(9) 0.0139(10) 0.0171(9) 0.0013(7) 0.0025(7) -0.0013(8)
C6 0.0181(9) 0.0186(11) 0.0197(10) 0.0026(8) 0.0061(7) 0.0007(8)
C7 0.0167(9) 0.0152(10) 0.0124(9) 0.0013(7) 0.0029(7) -0.0020(7)
C8 0.0157(9) 0.0164(10) 0.0178(9) 0.0042(8) 0.0056(7) 0.0035(8)
C9 0.0192(10) 0.0170(11) 0.0223(10) 0.0011(8) 0.0065(8) 0.0017(8)
C10 0.0261(11) 0.0204(11) 0.0258(11) 0.0076(9) 0.0109(8) 0.0006(9)
C11 0.0168(10) 0.0330(13) 0.0273(11) 0.0091(9) 0.0076(8) 0.0065(10)
C12 0.0162(10) 0.0372(14) 0.0318(12) -0.0031(9) 0.0001(8) -0.0023(10)
C13 0.0224(11) 0.0259(12) 0.0270(11) -0.0004(9) 0.0044(8) -0.0089(9)
C14 0.0136(9) 0.0176(10) 0.0178(9) 0.0003(7) 0.0052(7) -0.0031(8)
C15 0.0110(8) 0.0165(10) 0.0159(9) 0.0035(7) 0.0023(7) -0.0004(8)
C16 0.0315(11) 0.0263(12) 0.0201(10) 0.0063(9) 0.0113(8) 0.0000(9)
Cl1 0.0333(3) 0.0255(3) 0.0325(3) 0.0051(2) 0.0179(2) 0.0108(2)
N1 0.0191(8) 0.0146(9) 0.0156(8) 0.0026(7) 0.0073(6) -0.0036(7)
N2 0.0178(8) 0.0125(8) 0.0151(8) 0.0032(6) 0.0048(6) -0.0009(6)
N3 0.0202(8) 0.0142(9) 0.0191(8) 0.0019(7) 0.0082(6) -0.0007(7)
O1 0.0272(7) 0.0124(7) 0.0265(8) 0.0044(6) 0.0123(6) 0.0029(6)
O2 0.0210(8) 0.0484(11) 0.0283(8) -0.0117(7) 0.0018(6) 0.0130(8)
O3 0.0296(8) 0.0227(8) 0.0402(9) -0.0017(6) 0.0100(7) -0.0145(7)
O4 0.0409(9) 0.0502(11) 0.0195(8) 0.0005(8) 0.0113(6) 0.0093(7)
O5 0.0319(8) 0.0177(8) 0.0434(9) 0.0045(6) 0.0071(7) 0.0043(7)
S1 0.0206(2) 0.0146(2) 0.0162(2) -0.00200(19) 0.00691(17) -0.00031(19)

loop_
_atom_type_symbol
_atom_type_description
_atom_type_scat_dispersion_real
_atom_type_scat_dispersion_imag
_atom_type_scat_source
C C 0.0033 0.0016 'International Tables Vol C Tables 4.2.6.8 and 6.1.1.4'
H H 0.0000 0.0000 'International Tables Vol C Tables 4.2.6.8 and 6.1.1.4'
Cl Cl 0.1484 0.1585 'International Tables Vol C Tables 4.2.6.8 and 6.1.1.4'
N N 0.0061 0.0033 'International Tables Vol C Tables 4.2.6.8 and 6.1.1.4'
O O 0.0106 0.0060 'International Tables Vol C Tables 4.2.6.8 and 6.1.1.4'
S S 0.1246 0.1234 'International Tables Vol C Tables 4.2.6.8 and 6.1.1.4'

loop_
_diffrn_radiation_wavelength
0.71073

loop_
_geom_angle_atom_site_label_1
_geom_angle_atom_site_label_2
_geom_angle_atom_site_label_3
_geom_angle
C6 C1 C2 121.28(18)
C6 C1 Cl1 118.89(15)
C2 C1 Cl1 119.83(16)
C3 C2 C1 118.37(18)
C2 C3 C4 121.68(18)
C3 C4 C5 120.00(17)
C3 C4 N1 116.63(16)
C5 C4 N1 123.22(17)
C6 C5 C4 117.30(17)
C6 C5 C7 116.17(16)
C4 C5 C7 126.42(17)
C1 C6 C5 121.36(18)
N2 C7 C5 121.40(16)
N2 C7 C8 119.59(17)
C5 C7 C8 118.85(16)
C9 C8 C13 120.34(17)
C9 C8 C7 120.11(17)
C13 C8 C7 119.25(17)
C8 C9 C10 119.30(18)
C11 C10 C9 120.29(19)
C10 C11 C12 120.47(18)
C13 C12 C11 119.6(2)
C12 C13 C8 120.01(19)
N2 C14 C15 110.70(15)
N3 C15 N1 122.88(17)
N3 C15 C14 118.61(17)
N1 C15 C14 118.50(16)
C15 N1 C4 125.00(16)
C7 N2 O1 123.56(15)
C7 N2 C14 120.75(16)
O1 N2 C14 115.63(14)
C15 N3 C16 125.30(18)
O4 S1 O3 114.42(10)
O4 S1 O5 113.54(10)
O3 S1 O5 109.17(9)
O4 S1 O2 103.70(9)
O3 S1 O2 107.94(9)
O5 S1 O2 107.58(9)
C3 C2 H2 120.8
C1 C2 H2 120.8
C2 C3 H3 119.2
C4 C3 H3 119.2
C1 C6 H6 119.3
C5 C6 H6 119.3
C8 C9 H9 120.4
C10 C9 H9 120.4
C11 C10 H10 119.9
C9 C10 H10 119.9
C10 C11 H11 119.8
C12 C11 H11 119.8
C13 C12 H12 120.2
C11 C12 H12 120.2
C12 C13 H13 120.0
C8 C13 H13 120.0
N2 C14 H14A 109.5
C15 C14 H14A 109.5
N2 C14 H14B 109.5
C15 C14 H14B 109.5
H14A C14 H14B 108.1
N3 C16 H16A 109.5
N3 C16 H16B 109.5
H16A C16 H16B 109.5
N3 C16 H16C 109.5
H16A C16 H16C 109.5
H16B C16 H16C 109.5
C15 N1 H1 117.9(15)
C4 N1 H1 115.7(15)
C15 N3 H3A 116.0(16)
C16 N3 H3A 118.7(16)
S1 O2 H2A 114.0(18)

loop_
_geom_bond_atom_site_label_1
_geom_bond_atom_site_label_2
_geom_bond_distance
C1 C6 1.375(3)
C1 C2 1.384(3)
C1 Cl1 1.7426(19)
C2 C3 1.379(3)
C3 C4 1.396(3)
C4 C5 1.409(3)
C4 N1 1.415(2)
C5 C6 1.407(3)
C5 C7 1.473(3)
C7 N2 1.304(2)
C7 C8 1.488(2)
C8 C9 1.386(3)
C8 C13 1.390(3)
C9 C10 1.388(3)
C10 C11 1.381(3)
C11 C12 1.385(3)
C12 C13 1.384(3)
C14 N2 1.472(2)
C14 C15 1.497(3)
C15 N3 1.301(2)
C15 N1 1.325(2)
C16 N3 1.460(3)
N2 O1 1.314(2)
O2 S1 1.5495(15)
O3 S1 1.4481(15)
O4 S1 1.4299(15)
O5 S1 1.4611(15)
C2 H2 0.9500
C3 H3 0.9500
C6 H6 0.9500
C9 H9 0.9500
C10 H10 0.9500
C11 H11 0.9500
C12 H12 0.9500
C13 H13 0.9500
C14 H14A 0.9900
C14 H14B 0.9900
C16 H16A 0.9800
C16 H16B 0.9800
C16 H16C 0.9800
N1 H1 0.837(15)
N3 H3A 0.82(2)
O2 H2A 0.81(3)

loop_
_geom_hbond_atom_site_label_D
_geom_hbond_atom_site_label_H
_geom_hbond_atom_site_label_A
_geom_hbond_site_symmetry_A
_geom_hbond_distance_DH
_geom_hbond_distance_HA
_geom_hbond_distance_DA
_geom_hbond_angle_DHA
_geom_hbond_publ_flag
N3 H3A O5 . 0.82(2) 1.95(2) 2.764(2) 171(2) y
N1 H1 O3 1_565 0.837(15) 1.932(16) 2.741(2) 162(2) y
O2 H2A O1 . 0.81(3) 1.78(3) 2.583(2) 170(3) y
